data_4064819
loop_
_publ_author_name
'G\"unay, M. Emin'
'Hughes, David L.'
'Richards, Christopher J.'

_publ_section_title
;
 Diastereoselective Synthesis of Planar Chiral Cobalt Metallocene Based
 Oxazoline Platinacycles
;
_journal_issue 14
_journal_name_full Organometallics
_journal_page_first 3901
_journal_paper_doi 10.1021/om200353n
_journal_volume 30
_journal_year 2011
_chemical_absolute_configuration ad
_chemical_formula_moiety 'C41 H39 Cl Co N O2 Pt S'
_chemical_formula_structural '[(Ph4C4)Co(C5H3-cyclo-COCH2CH(CHMe2)N)Pt(Cl)(SOMe2)]'
_chemical_formula_sum 'C41 H39 Cl Co N O2 Pt S'
_chemical_formula_weight 899.26
_chemical_name_systematic
;
 ?
;
_space_group_IT_number 19
_symmetry_cell_setting orthorhombic
_symmetry_space_group_name_Hall 'P 2ac 2ab'
_symmetry_space_group_name_H-M 'P 21 21 21'
_atom_sites_solution_hydrogens geom
_atom_sites_solution_primary direct
_atom_sites_solution_secondary difmap
_audit_creation_method 'SHELXL-97 and CrysAlisPro RED'
_cell_angle_alpha 90.00
_cell_angle_beta 90.00
_cell_angle_gamma 90.00
_cell_formula_units_Z 4
_cell_length_a 11.14968(7)
_cell_length_b 13.38184(10)
_cell_length_c 23.65302(15)
_cell_measurement_temperature 140(1)
_cell_volume 3529.11(4)
_computing_cell_refinement
;
 CrysAlisPro RED, Oxford Diffraction Ltd., Version 1.171.32.24 
;
_computing_data_collection
;
 CrysAlisPro CCD, Oxford Diffraction Ltd., Version 1.171.32.24 
;
_computing_data_reduction
;
 CrysAlisPro RED, Oxford Diffraction Ltd., Version 1.171.32.24
;
_computing_molecular_graphics 'ORTEP (Johnson, 1976 and Farrugia, 1997)'
_computing_publication_material 'SHELXL-97 (Sheldrick, 2008)'
_computing_structure_refinement 'SHELXL-97 (Sheldrick, 2008)'
_computing_structure_solution 'SHELXS-97 (Sheldrick, 2008)'
_diffrn_ambient_temperature 140(1)
_diffrn_detector_area_resol_mean 16.0050
_diffrn_measured_fraction_theta_full 0.998
_diffrn_measured_fraction_theta_max 0.998
_diffrn_measurement_device_type 'Oxford Diffraction Xcalibur 3/CCD'
_diffrn_measurement_method 'Thin slice \f and \w scans'
_diffrn_radiation_monochromator graphite
_diffrn_radiation_source 'Enhance (Mo) X-ray Source'
_diffrn_radiation_type Mo-K\a
_diffrn_radiation_wavelength 0.71073
_diffrn_reflns_av_R_equivalents 0.0400
_diffrn_reflns_av_sigmaI/netI 0.0327
_diffrn_reflns_limit_h_max 15
_diffrn_reflns_limit_h_min -15
_diffrn_reflns_limit_k_max 18
_diffrn_reflns_limit_k_min -18
_diffrn_reflns_limit_l_max 33
_diffrn_reflns_limit_l_min -33
_diffrn_reflns_number 75237
_diffrn_reflns_theta_full 30.00
_diffrn_reflns_theta_max 30.00
_diffrn_reflns_theta_min 3.45
_exptl_absorpt_coefficient_mu 4.602
_exptl_absorpt_correction_T_max 1.204
_exptl_absorpt_correction_T_min 0.609
_exptl_absorpt_correction_type multi-scan
_exptl_absorpt_process_details
;
 CrysAlisPro RED, Oxford Diffraction Ltd., Version 1.171.32.24 
 Empirical absorption correction using spherical harmonics,
  implemented in SCALE3 ABSPACK scaling algorithm.
;
_exptl_crystal_colour 'deep red'
_exptl_crystal_density_diffrn 1.693
_exptl_crystal_density_method 'not measured'
_exptl_crystal_description block
_exptl_crystal_F_000 1784
_exptl_crystal_size_max 0.23
_exptl_crystal_size_mid 0.20
_exptl_crystal_size_min 0.13
_refine_diff_density_max 0.799
_refine_diff_density_min -0.676
_refine_diff_density_rms 0.072
_refine_ls_abs_structure_details 'Flack H D (1983), Acta Cryst. A39, 876-881'
_refine_ls_abs_structure_Flack -0.017(2)
_refine_ls_extinction_method none
_refine_ls_goodness_of_fit_ref 0.958
_refine_ls_hydrogen_treatment constr
_refine_ls_matrix_type full
_refine_ls_number_parameters 433
_refine_ls_number_reflns 10305
_refine_ls_number_restraints 0
_refine_ls_restrained_S_all 0.958
_refine_ls_R_factor_all 0.0208
_refine_ls_R_factor_gt 0.0175
_refine_ls_shift/su_max 0.002
_refine_ls_shift/su_mean 0.000
_refine_ls_structure_factor_coef Fsqd
_refine_ls_weighting_details 'calc w=1/[\s^2^(Fo^2^)+(0.0144P)^2^+0.0000P] where P=(Fo^2^+2Fc^2^)/3'
_refine_ls_weighting_scheme calc
_refine_ls_wR_factor_gt 0.0314
_refine_ls_wR_factor_ref 0.0317
_reflns_number_gt 9528
_reflns_number_total 10305
_reflns_threshold_expression I>2sigma(I)
_cod_data_source_file om200353n_si_001.cif
_cod_data_source_block eming1
_cod_depositor_comments
;
The following automatic conversions were performed:

'_symmetry_cell_setting' value 'Orthorhombic' changed to
'orthorhombic' according to
/home/saulius/struct/CIF-dictionaries/cif_core.dic dictionary named
'cif_core.dic' version 2.4.1 from 2010-06-29.

Automatic conversion script
Id: cif_fix_values 1715 2011-07-08 13:25:40Z adriana 
;
_cod_original_cell_volume 3529.10(4)
_cod_original_sg_symbol_H-M P212121
_cod_database_code 4064819

loop_
_symmetry_equiv_pos_as_xyz
'x, y, z'
'-x+1/2, -y, z+1/2'
'-x, y+1/2, -z+1/2'
'x+1/2, -y+1/2, -z'

loop_
_atom_site_label
_atom_site_type_symbol
_atom_site_fract_x
_atom_site_fract_y
_atom_site_fract_z
_atom_site_U_iso_or_equiv
_atom_site_adp_type
_atom_site_occupancy
_atom_site_symmetry_multiplicity
_atom_site_calc_flag
_atom_site_refinement_flags
Pt Pt 0.538313(8) 0.566940(7) 0.316188(3) 0.01285(2) Uani 1 1 d .
Cl Cl 0.66166(5) 0.48514(5) 0.24861(2) 0.02275(13) Uani 1 1 d .
C1 C 0.4127(2) 0.46215(16) 0.52158(9) 0.0153(5) Uani 1 1 d .
C11 C 0.4647(2) 0.48550(16) 0.57756(8) 0.0167(4) Uani 1 1 d .
C12 C 0.4017(2) 0.45672(17) 0.62596(9) 0.0178(5) Uani 1 1 d .
H12 H 0.3286 0.4238 0.6222 0.021 Uiso 1 1 calc R
C13 C 0.4464(2) 0.47656(18) 0.67927(10) 0.0230(5) Uani 1 1 d .
H13 H 0.4042 0.4566 0.7112 0.028 Uiso 1 1 calc R
C14 C 0.5549(2) 0.52652(18) 0.68476(11) 0.0262(5) Uani 1 1 d .
H14 H 0.5849 0.5406 0.7206 0.031 Uiso 1 1 calc R
C15 C 0.6183(2) 0.5554(2) 0.63753(9) 0.0260(6) Uani 1 1 d .
H15 H 0.6910 0.5887 0.6416 0.031 Uiso 1 1 calc R
C16 C 0.5740(2) 0.53490(19) 0.58393(10) 0.0205(6) Uani 1 1 d .
H16 H 0.6173 0.5542 0.5522 0.025 Uiso 1 1 calc R
C2 C 0.4530(2) 0.41113(15) 0.46965(8) 0.0152(5) Uani 1 1 d .
C21 C 0.56757(19) 0.36843(16) 0.45178(9) 0.0151(5) Uani 1 1 d .
C22 C 0.6534(2) 0.33732(17) 0.49156(10) 0.0195(5) Uani 1 1 d .
H22 H 0.6372 0.3434 0.5300 0.023 Uiso 1 1 calc R
C23 C 0.7617(2) 0.29772(18) 0.47402(11) 0.0236(5) Uani 1 1 d .
H23 H 0.8172 0.2766 0.5008 0.028 Uiso 1 1 calc R
C24 C 0.7888(2) 0.28909(18) 0.41720(11) 0.0244(6) Uani 1 1 d .
H24 H 0.8628 0.2639 0.4060 0.029 Uiso 1 1 calc R
C25 C 0.7046(2) 0.31830(18) 0.37669(11) 0.0226(6) Uani 1 1 d .
H25 H 0.7217 0.3122 0.3384 0.027 Uiso 1 1 calc R
C26 C 0.5954(2) 0.35637(17) 0.39430(10) 0.0175(5) Uani 1 1 d .
H26 H 0.5388 0.3745 0.3673 0.021 Uiso 1 1 calc R
C3 C 0.3297(2) 0.41264(16) 0.44830(9) 0.0137(5) Uani 1 1 d .
C31 C 0.2656(2) 0.36312(17) 0.40199(9) 0.0156(5) Uani 1 1 d .
C32 C 0.3069(2) 0.27215(18) 0.37941(10) 0.0199(5) Uani 1 1 d .
H32 H 0.3799 0.2461 0.3915 0.024 Uiso 1 1 calc R
C33 C 0.2402(2) 0.2209(2) 0.33941(10) 0.0258(6) Uani 1 1 d .
H33 H 0.2684 0.1609 0.3248 0.031 Uiso 1 1 calc R
C34 C 0.1315(2) 0.25917(19) 0.32116(11) 0.0268(6) Uani 1 1 d .
H34 H 0.0861 0.2242 0.2948 0.032 Uiso 1 1 calc R
C35 C 0.0903(2) 0.3497(2) 0.34228(10) 0.0259(6) Uani 1 1 d .
H35 H 0.0176 0.3756 0.3297 0.031 Uiso 1 1 calc R
C36 C 0.1568(2) 0.40136(18) 0.38198(9) 0.0204(5) Uani 1 1 d .
H36 H 0.1289 0.4623 0.3956 0.024 Uiso 1 1 calc R
C4 C 0.2900(2) 0.46213(16) 0.50039(9) 0.0138(5) Uani 1 1 d .
C41 C 0.1753(2) 0.48949(17) 0.52696(9) 0.0145(5) Uani 1 1 d .
C42 C 0.07297(18) 0.4303(2) 0.52158(9) 0.0192(5) Uani 1 1 d .
H42 H 0.0751 0.3729 0.4994 0.023 Uiso 1 1 calc R
C43 C -0.0331(3) 0.45703(18) 0.54960(10) 0.0250(6) Uani 1 1 d .
H43 H -0.1012 0.4176 0.5457 0.030 Uiso 1 1 calc R
C44 C -0.0371(3) 0.54152(17) 0.58298(9) 0.0230(5) Uani 1 1 d .
H44 H -0.1077 0.5589 0.6014 0.028 Uiso 1 1 calc R
C45 C 0.0633(2) 0.59985(18) 0.58894(9) 0.0211(6) Uani 1 1 d .
H45 H 0.0606 0.6567 0.6115 0.025 Uiso 1 1 calc R
C46 C 0.1688(2) 0.57446(19) 0.56155(8) 0.0185(5) Uani 1 1 d .
H46 H 0.2363 0.6144 0.5662 0.022 Uiso 1 1 calc R
Co Co 0.39651(3) 0.55013(2) 0.454842(12) 0.01342(7) Uani 1 1 d .
C51 C 0.4518(2) 0.62839(16) 0.38138(8) 0.0145(4) Uani 1 1 d .
C52 C 0.3349(2) 0.65879(18) 0.39772(10) 0.0187(5) Uani 1 1 d .
H52 H 0.2663 0.6544 0.3755 0.022 Uiso 1 1 calc R
C53 C 0.3399(2) 0.69728(18) 0.45406(10) 0.0215(5) Uani 1 1 d .
H53 H 0.2751 0.7230 0.4741 0.026 Uiso 1 1 calc R
C54 C 0.4589(3) 0.69015(16) 0.47461(9) 0.0200(5) Uani 1 1 d .
H54 H 0.4866 0.7096 0.5100 0.024 Uiso 1 1 calc R
C55 C 0.5278(2) 0.64680(16) 0.42972(8) 0.0156(4) Uani 1 1 d .
C56 C 0.6487(2) 0.61779(17) 0.42108(9) 0.0163(5) Uani 1 1 d .
N57 N 0.67828(16) 0.58250(15) 0.37165(7) 0.0145(4) Uani 1 1 d .
C58 C 0.80953(18) 0.5695(2) 0.36893(8) 0.0156(4) Uani 1 1 d .
H58 H 0.8285 0.5022 0.3552 0.019 Uiso 1 1 calc R
C581 C 0.8674(2) 0.64736(17) 0.33032(9) 0.0167(5) Uani 1 1 d .
H581 H 0.8349 0.6375 0.2922 0.020 Uiso 1 1 calc R
C582 C 0.8390(2) 0.75385(19) 0.34790(11) 0.0282(6) Uani 1 1 d .
H58A H 0.8762 0.7996 0.3220 0.042 Uiso 1 1 calc R
H58B H 0.8692 0.7656 0.3853 0.042 Uiso 1 1 calc R
H58C H 0.7537 0.7637 0.3475 0.042 Uiso 1 1 calc R
C583 C 1.0019(2) 0.6315(2) 0.32724(10) 0.0239(6) Uani 1 1 d .
H58D H 1.0182 0.5638 0.3162 0.036 Uiso 1 1 calc R
H58E H 1.0368 0.6442 0.3636 0.036 Uiso 1 1 calc R
H58F H 1.0357 0.6764 0.2999 0.036 Uiso 1 1 calc R
C59 C 0.8417(2) 0.5776(2) 0.43201(9) 0.0219(5) Uani 1 1 d .
H59A H 0.8558 0.5119 0.4480 0.026 Uiso 1 1 calc R
H59B H 0.9131 0.6179 0.4372 0.026 Uiso 1 1 calc R
O60 O 0.73791(15) 0.62522(13) 0.45892(6) 0.0209(4) Uani 1 1 d .
S8 S 0.38291(5) 0.55801(5) 0.26004(2) 0.01859(12) Uani 1 1 d .
O8 O 0.26717(16) 0.60070(15) 0.27707(7) 0.0311(5) Uani 1 1 d .
C81 C 0.3578(2) 0.4328(2) 0.24011(10) 0.0283(5) Uani 1 1 d .
H81A H 0.3343 0.3948 0.2727 0.042 Uiso 1 1 calc R
H81B H 0.4302 0.4053 0.2246 0.042 Uiso 1 1 calc R
H81C H 0.2953 0.4302 0.2122 0.042 Uiso 1 1 calc R
C82 C 0.4240(2) 0.6127(2) 0.19453(10) 0.0287(6) Uani 1 1 d .
H82A H 0.4400 0.6826 0.1999 0.043 Uiso 1 1 calc R
H82B H 0.3596 0.6048 0.1680 0.043 Uiso 1 1 calc R
H82C H 0.4946 0.5804 0.1802 0.043 Uiso 1 1 calc R

loop_
_atom_site_aniso_label
_atom_site_aniso_U_11
_atom_site_aniso_U_22
_atom_site_aniso_U_33
_atom_site_aniso_U_23
_atom_site_aniso_U_13
_atom_site_aniso_U_12
Pt 0.01082(3) 0.01798(4) 0.00977(3) -0.00104(4) 0.00059(4) -0.00057(4)
Cl 0.0177(3) 0.0345(4) 0.0160(3) -0.0070(2) 0.0031(2) 0.0031(3)
C1 0.0161(11) 0.0164(12) 0.0133(10) -0.0002(8) 0.0023(9) -0.0018(9)
C11 0.0166(11) 0.0187(11) 0.0148(10) -0.0009(8) -0.0008(11) 0.0016(11)
C12 0.0144(12) 0.0214(14) 0.0175(10) 0.0010(9) 0.0007(9) 0.0005(9)
C13 0.0207(13) 0.0356(13) 0.0128(10) 0.0036(10) 0.0028(11) 0.0074(10)
C14 0.0200(13) 0.0413(14) 0.0171(10) -0.0046(11) -0.0076(12) 0.0086(10)
C15 0.0129(11) 0.0414(16) 0.0237(12) -0.0076(12) -0.0035(9) -0.0017(12)
C16 0.0181(13) 0.0296(15) 0.0139(11) -0.0032(10) 0.0025(9) -0.0037(9)
C2 0.0175(11) 0.0154(12) 0.0126(9) -0.0009(7) 0.0016(9) -0.0005(10)
C21 0.0161(13) 0.0110(11) 0.0181(11) -0.0015(9) 0.0017(8) -0.0019(8)
C22 0.0219(13) 0.0171(13) 0.0195(12) 0.0020(10) -0.0008(10) 0.0009(10)
C23 0.0215(13) 0.0169(13) 0.0324(14) 0.0003(11) -0.0060(11) 0.0029(10)
C24 0.0151(13) 0.0164(13) 0.0418(16) -0.0043(11) 0.0025(11) 0.0014(10)
C25 0.0260(14) 0.0155(13) 0.0262(13) -0.0048(10) 0.0066(11) -0.0019(11)
C26 0.0193(13) 0.0145(12) 0.0185(11) 0.0000(9) 0.0000(9) -0.0007(10)
C3 0.0165(11) 0.0104(13) 0.0143(10) 0.0010(8) 0.0015(9) -0.0003(8)
C31 0.0176(12) 0.0155(12) 0.0138(11) 0.0005(9) 0.0022(9) -0.0024(9)
C32 0.0190(13) 0.0208(14) 0.0199(12) -0.0024(10) 0.0006(10) -0.0014(10)
C33 0.0319(16) 0.0205(14) 0.0250(13) -0.0089(10) 0.0042(11) -0.0044(11)
C34 0.0280(14) 0.0322(14) 0.0203(12) -0.0095(12) -0.0008(12) -0.0116(11)
C35 0.0216(14) 0.0324(16) 0.0239(13) -0.0011(11) -0.0068(10) -0.0043(11)
C36 0.0224(13) 0.0192(13) 0.0196(12) -0.0033(9) -0.0009(10) 0.0010(10)
C4 0.0149(11) 0.0134(12) 0.0131(10) -0.0006(8) 0.0007(8) -0.0040(8)
C41 0.0147(11) 0.0181(12) 0.0107(10) 0.0028(9) 0.0006(8) -0.0004(9)
C42 0.0196(11) 0.0207(12) 0.0175(10) 0.0027(11) -0.0026(8) -0.0021(11)
C43 0.0162(12) 0.0324(15) 0.0263(12) 0.0066(10) -0.0005(12) -0.0060(13)
C44 0.0166(11) 0.0314(14) 0.0210(10) 0.0056(9) 0.0037(11) 0.0069(12)
C45 0.0281(16) 0.0192(12) 0.0161(11) 0.0018(9) 0.0028(9) 0.0028(9)
C46 0.0197(11) 0.0192(12) 0.0166(10) -0.0001(10) 0.0016(8) -0.0040(11)
Co 0.01426(15) 0.01421(18) 0.01180(13) -0.00183(12) 0.00237(11) -0.00123(12)
C51 0.0171(12) 0.0105(10) 0.0159(10) 0.0006(8) 0.0022(10) -0.0009(10)
C52 0.0190(13) 0.0186(13) 0.0185(11) 0.0015(10) 0.0024(10) 0.0021(10)
C53 0.0263(14) 0.0163(13) 0.0219(12) 0.0004(10) 0.0102(10) 0.0037(11)
C54 0.0266(12) 0.0157(11) 0.0176(10) -0.0043(8) 0.0051(12) -0.0046(12)
C55 0.0192(12) 0.0150(11) 0.0124(9) -0.0002(8) 0.0024(10) -0.0029(10)
C56 0.0213(13) 0.0144(12) 0.0132(10) 0.0002(9) -0.0005(9) -0.0062(9)
N57 0.0132(9) 0.0183(12) 0.0121(8) -0.0013(8) 0.0022(7) -0.0027(8)
C58 0.0129(10) 0.0186(11) 0.0153(9) 0.0004(11) -0.0021(8) 0.0007(11)
C581 0.0121(11) 0.0191(12) 0.0189(12) 0.0020(9) 0.0011(8) -0.0004(9)
C582 0.0233(15) 0.0241(15) 0.0372(15) 0.0008(12) 0.0067(12) 0.0007(11)
C583 0.0146(11) 0.0300(14) 0.0273(14) 0.0019(10) 0.0031(9) 0.0005(9)
C59 0.0165(12) 0.0298(15) 0.0195(11) 0.0034(11) -0.0037(9) -0.0015(11)
O60 0.0186(9) 0.0309(10) 0.0130(8) -0.0034(7) -0.0038(7) -0.0067(7)
S8 0.0140(3) 0.0275(3) 0.0143(2) -0.0018(3) -0.0020(2) 0.0002(3)
O8 0.0144(9) 0.0505(14) 0.0284(9) -0.0087(8) -0.0028(7) 0.0070(8)
C81 0.0262(13) 0.0319(14) 0.0269(12) -0.0032(14) -0.0057(10) -0.0075(14)
C82 0.0312(15) 0.0371(15) 0.0177(13) 0.0068(11) -0.0080(10) 0.0011(11)

loop_
_atom_type_symbol
_atom_type_description
_atom_type_scat_dispersion_real
_atom_type_scat_dispersion_imag
_atom_type_scat_source
C C 0.0033 0.0016 'International Tables Vol C Tables 4.2.6.8 and 6.1.1.4'
H H 0.0000 0.0000 'International Tables Vol C Tables 4.2.6.8 and 6.1.1.4'
Co Co 0.3494 0.9721 'International Tables Vol C Tables 4.2.6.8 and 6.1.1.4'
Cl Cl 0.1484 0.1585 'International Tables Vol C Tables 4.2.6.8 and 6.1.1.4'
N N 0.0061 0.0033 'International Tables Vol C Tables 4.2.6.8 and 6.1.1.4'
O O 0.0106 0.0060 'International Tables Vol C Tables 4.2.6.8 and 6.1.1.4'
Pt Pt -1.7033 8.3905 'International Tables Vol C Tables 4.2.6.8 and 6.1.1.4'
S S 0.1246 0.1234 'International Tables Vol C Tables 4.2.6.8 and 6.1.1.4'

loop_
_geom_angle_atom_site_label_1
_geom_angle_atom_site_label_2
_geom_angle_atom_site_label_3
_geom_angle
C51 Pt N57 80.29(9)
C51 Pt S8 96.26(7)
N57 Pt S8 176.27(6)
C51 Pt Cl 171.58(7)
N57 Pt Cl 92.10(5)
S8 Pt Cl 91.43(2)
C4 C1 C2 89.97(18)
C4 C1 C11 132.5(2)
C2 C1 C11 136.4(2)
C4 C1 Co 68.89(12)
C2 C1 Co 68.82(12)
C11 C1 Co 128.66(16)
C16 C11 C12 118.8(2)
C16 C11 C1 122.7(2)
C12 C11 C1 118.5(2)
C13 C12 C11 120.8(2)
C13 C12 H12 119.6
C11 C12 H12 119.6
C12 C13 C14 119.5(2)
C12 C13 H13 120.2
C14 C13 H13 120.2
C15 C14 C13 120.4(2)
C15 C14 H14 119.8
C13 C14 H14 119.8
C14 C15 C16 120.2(2)
C14 C15 H15 119.9
C16 C15 H15 119.9
C15 C16 C11 120.2(2)
C15 C16 H16 119.9
C11 C16 H16 119.9
C21 C2 C3 136.53(19)
C21 C2 C1 133.5(2)
C3 C2 C1 89.71(18)
C21 C2 Co 126.12(16)
C3 C2 Co 68.30(12)
C1 C2 Co 67.58(12)
C26 C21 C22 117.7(2)
C26 C21 C2 121.2(2)
C22 C21 C2 121.1(2)
C23 C22 C21 120.5(2)
C23 C22 H22 119.8
C21 C22 H22 119.8
C22 C23 C24 121.0(2)
C22 C23 H23 119.5
C24 C23 H23 119.5
C23 C24 C25 119.8(2)
C23 C24 H24 120.1
C25 C24 H24 120.1
C26 C25 C24 119.2(2)
C26 C25 H25 120.4
C24 C25 H25 120.4
C25 C26 C21 121.9(2)
C25 C26 H26 119.1
C21 C26 H26 119.1
C2 C3 C31 135.1(2)
C2 C3 C4 89.99(17)
C31 C3 C4 133.2(2)
C2 C3 Co 68.58(12)
C31 C3 Co 131.16(16)
C4 C3 Co 68.32(12)
C36 C31 C32 118.1(2)
C36 C31 C3 120.7(2)
C32 C31 C3 121.0(2)
C33 C32 C31 120.8(2)
C33 C32 H32 119.6
C31 C32 H32 119.6
C34 C33 C32 120.0(2)
C34 C33 H33 120.0
C32 C33 H33 120.0
C33 C34 C35 120.0(2)
C33 C34 H34 120.0
C35 C34 H34 120.0
C36 C35 C34 120.2(2)
C36 C35 H35 119.9
C34 C35 H35 119.9
C35 C36 C31 120.8(2)
C35 C36 H36 119.6
C31 C36 H36 119.6
C1 C4 C3 90.32(18)
C1 C4 C41 132.01(19)
C3 C4 C41 137.2(2)
C1 C4 Co 68.01(12)
C3 C4 Co 68.42(12)
C41 C4 Co 127.08(16)
C42 C41 C46 118.1(2)
C42 C41 C4 122.0(2)
C46 C41 C4 119.7(2)
C41 C42 C43 120.1(2)
C41 C42 H42 120.0
C43 C42 H42 120.0
C44 C43 C42 120.5(3)
C44 C43 H43 119.8
C42 C43 H43 119.8
C45 C44 C43 119.9(3)
C45 C44 H44 120.0
C43 C44 H44 120.0
C44 C45 C46 120.3(2)
C44 C45 H45 119.8
C46 C45 H45 119.8
C45 C46 C41 121.1(2)
C45 C46 H46 119.5
C41 C46 H46 119.5
C1 Co C4 43.10(9)
C1 Co C3 63.00(9)
C4 Co C3 43.26(9)
C1 Co C2 43.60(8)
C4 Co C2 62.71(9)
C3 Co C2 43.12(9)
C1 Co C55 122.95(9)
C4 Co C55 163.85(9)
C3 Co C55 146.21(9)
C2 Co C55 114.55(10)
C1 Co C54 109.31(9)
C4 Co C54 128.26(9)
C3 Co C54 171.14(9)
C2 Co C54 134.77(10)
C55 Co C54 40.98(9)
C1 Co C53 127.01(9)
C4 Co C53 112.72(9)
C3 Co C53 139.90(9)
C2 Co C53 170.35(9)
C55 Co C53 67.24(9)
C54 Co C53 40.21(10)
C1 Co C52 162.84(9)
C4 Co C52 124.25(9)
C3 Co C52 117.86(9)
C2 Co C52 149.52(9)
C55 Co C52 66.97(9)
C54 Co C52 68.00(9)
C53 Co C52 40.10(9)
C1 Co C51 157.16(10)
C4 Co C51 155.47(9)
C3 Co C51 120.10(8)
C2 Co C51 120.84(9)
C55 Co C51 40.55(9)
C54 Co C51 68.73(8)
C53 Co C51 67.12(9)
C52 Co C51 39.30(9)
C52 C51 C55 105.93(19)
C52 C51 Pt 140.54(18)
C55 C51 Pt 113.49(18)
C52 C51 Co 69.58(13)
C55 C51 Co 66.81(12)
Pt C51 Co 124.76(10)
C51 C52 C53 108.7(2)
C51 C52 Co 71.11(13)
C53 C52 Co 68.73(13)
C51 C52 H52 125.6
C53 C52 H52 125.6
Co C52 H52 126.1
C54 C53 C52 109.4(2)
C54 C53 Co 69.31(13)
C52 C53 Co 71.17(14)
C54 C53 H53 125.3
C52 C53 H53 125.3
Co C53 H53 125.8
C53 C54 C55 106.0(2)
C53 C54 Co 70.49(14)
C55 C54 Co 69.12(12)
C53 C54 H54 127.0
C55 C54 H54 127.0
Co C54 H54 125.0
C56 C55 C54 136.7(2)
C56 C55 C51 113.39(19)
C54 C55 C51 109.9(2)
C56 C55 Co 123.38(16)
C54 C55 Co 69.90(14)
C51 C55 Co 72.64(13)
N57 C56 O60 116.0(2)
N57 C56 C55 118.0(2)
O60 C56 C55 126.0(2)
C56 N57 C58 109.43(18)
C56 N57 Pt 114.75(16)
C58 N57 Pt 135.68(13)
N57 C58 C581 111.35(18)
N57 C58 C59 100.38(16)
C581 C58 C59 115.7(2)
N57 C58 H58 109.7
C581 C58 H58 109.7
C59 C58 H58 109.7
C583 C581 C582 110.5(2)
C583 C581 C58 110.51(19)
C582 C581 C58 112.87(19)
C583 C581 H581 107.6
C582 C581 H581 107.6
C58 C581 H581 107.6
C581 C582 H58A 109.5
C581 C582 H58B 109.5
H58A C582 H58B 109.5
C581 C582 H58C 109.5
H58A C582 H58C 109.5
H58B C582 H58C 109.5
C581 C583 H58D 109.5
C581 C583 H58E 109.5
H58D C583 H58E 109.5
C581 C583 H58F 109.5
H58D C583 H58F 109.5
H58E C583 H58F 109.5
O60 C59 C58 105.55(17)
O60 C59 H59A 110.6
C58 C59 H59A 110.6
O60 C59 H59B 110.6
C58 C59 H59B 110.6
H59A C59 H59B 108.8
C56 O60 C59 105.25(17)
O8 S8 C81 107.68(12)
O8 S8 C82 107.82(12)
C81 S8 C82 101.51(12)
O8 S8 Pt 120.59(7)
C81 S8 Pt 109.90(9)
C82 S8 Pt 107.67(9)
S8 C81 H81A 109.5
S8 C81 H81B 109.5
H81A C81 H81B 109.5
S8 C81 H81C 109.5
H81A C81 H81C 109.5
H81B C81 H81C 109.5
S8 C82 H82A 109.5
S8 C82 H82B 109.5
H82A C82 H82B 109.5
S8 C82 H82C 109.5
H82A C82 H82C 109.5
H82B C82 H82C 109.5

loop_
_geom_bond_atom_site_label_1
_geom_bond_atom_site_label_2
_geom_bond_distance
Pt C51 1.996(2)
Pt N57 2.0494(18)
Pt S8 2.1864(5)
Pt Cl 2.3757(6)
C1 C4 1.457(3)
C1 C2 1.475(3)
C1 C11 1.479(3)
C1 Co 1.978(2)
C11 C16 1.394(3)
C11 C12 1.397(3)
C12 C13 1.382(3)
C12 H12 0.9300
C13 C14 1.388(3)
C13 H13 0.9300
C14 C15 1.377(3)
C14 H14 0.9300
C15 C16 1.388(3)
C15 H15 0.9300
C16 H16 0.9300
C2 C21 1.462(3)
C2 C3 1.465(3)
C2 Co 1.995(2)
C21 C26 1.404(3)
C21 C22 1.405(3)
C22 C23 1.382(3)
C22 H22 0.9300
C23 C24 1.382(4)
C23 H23 0.9300
C24 C25 1.397(4)
C24 H24 0.9300
C25 C26 1.384(3)
C25 H25 0.9300
C26 H26 0.9300
C3 C31 1.466(3)
C3 C4 1.467(3)
C3 Co 1.991(2)
C31 C36 1.400(3)
C31 C32 1.407(3)
C32 C33 1.385(3)
C32 H32 0.9300
C33 C34 1.384(4)
C33 H33 0.9300
C34 C35 1.389(4)
C34 H34 0.9300
C35 C36 1.382(3)
C35 H35 0.9300
C36 H36 0.9300
C4 C41 1.471(3)
C4 Co 1.990(2)
C41 C42 1.395(3)
C41 C46 1.403(3)
C42 C43 1.402(3)
C42 H42 0.9300
C43 C44 1.380(3)
C43 H43 0.9300
C44 C45 1.372(4)
C44 H44 0.9300
C45 C46 1.385(3)
C45 H45 0.9300
C46 H46 0.9300
Co C55 2.042(2)
Co C54 2.053(2)
Co C53 2.068(2)
Co C52 2.100(2)
Co C51 2.120(2)
C51 C52 1.420(3)
C51 C55 1.444(3)
C52 C53 1.430(3)
C52 H52 0.9300
C53 C54 1.416(4)
C53 H53 0.9300
C54 C55 1.433(3)
C54 H54 0.9300
C55 C56 1.418(3)
C56 N57 1.303(3)
C56 O60 1.341(3)
N57 C58 1.475(3)
C58 C581 1.528(3)
C58 C59 1.538(3)
C58 H58 0.9800
C581 C583 1.516(3)
C581 C582 1.518(3)
C581 H581 0.9800
C582 H58A 0.9600
C582 H58B 0.9600
C582 H58C 0.9600
C583 H58D 0.9600
C583 H58E 0.9600
C583 H58F 0.9600
C59 O60 1.466(3)
C59 H59A 0.9700
C59 H59B 0.9700
S8 O8 1.4677(18)
S8 C81 1.762(3)
S8 C82 1.774(2)
C81 H81A 0.9600
C81 H81B 0.9600
C81 H81C 0.9600
C82 H82A 0.9600
C82 H82B 0.9600
C82 H82C 0.9600

loop_
_geom_torsion_atom_site_label_1
_geom_torsion_atom_site_label_2
_geom_torsion_atom_site_label_3
_geom_torsion_atom_site_label_4
_geom_torsion
C4 C1 C11 C16 -142.6(3)
C2 C1 C11 C16 53.3(4)
Co C1 C11 C16 -46.4(3)
C4 C1 C11 C12 37.4(4)
C2 C1 C11 C12 -126.6(3)
Co C1 C11 C12 133.65(19)
C16 C11 C12 C13 -0.1(3)
C1 C11 C12 C13 179.9(2)
C11 C12 C13 C14 0.6(4)
C12 C13 C14 C15 -0.6(4)
C13 C14 C15 C16 0.2(4)
C14 C15 C16 C11 0.3(4)
C12 C11 C16 C15 -0.4(4)
C1 C11 C16 C15 179.7(2)
C4 C1 C2 C21 -173.5(2)
C11 C1 C2 C21 -5.2(4)
Co C1 C2 C21 119.2(3)
C4 C1 C2 C3 0.74(16)
C11 C1 C2 C3 169.1(3)
Co C1 C2 C3 -66.55(11)
C4 C1 C2 Co 67.29(12)
C11 C1 C2 Co -124.4(3)
C3 C2 C21 C26 31.6(4)
C1 C2 C21 C26 -156.7(2)
Co C2 C21 C26 -64.4(3)
C3 C2 C21 C22 -147.9(2)
C1 C2 C21 C22 23.7(4)
Co C2 C21 C22 116.1(2)
C26 C21 C22 C23 0.9(3)
C2 C21 C22 C23 -179.5(2)
C21 C22 C23 C24 0.9(4)
C22 C23 C24 C25 -1.7(4)
C23 C24 C25 C26 0.6(4)
C24 C25 C26 C21 1.3(4)
C22 C21 C26 C25 -2.0(3)
C2 C21 C26 C25 178.4(2)
C21 C2 C3 C31 7.3(4)
C1 C2 C3 C31 -166.7(2)
Co C2 C3 C31 127.4(3)
C21 C2 C3 C4 173.2(3)
C1 C2 C3 C4 -0.73(16)
Co C2 C3 C4 -66.62(12)
C21 C2 C3 Co -120.2(3)
C1 C2 C3 Co 65.89(12)
C2 C3 C31 C36 -161.1(2)
C4 C3 C31 C36 38.4(4)
Co C3 C31 C36 -60.1(3)
C2 C3 C31 C32 23.7(4)
C4 C3 C31 C32 -136.8(3)
Co C3 C31 C32 124.7(2)
C36 C31 C32 C33 -1.4(3)
C3 C31 C32 C33 173.9(2)
C31 C32 C33 C34 0.0(4)
C32 C33 C34 C35 1.1(4)
C33 C34 C35 C36 -0.7(4)
C34 C35 C36 C31 -0.7(4)
C32 C31 C36 C35 1.7(4)
C3 C31 C36 C35 -173.5(2)
C2 C1 C4 C3 -0.74(16)
C11 C1 C4 C3 -169.8(2)
Co C1 C4 C3 66.49(12)
C2 C1 C4 C41 172.0(2)
C11 C1 C4 C41 2.9(4)
Co C1 C4 C41 -120.8(2)
C2 C1 C4 Co -67.23(12)
C11 C1 C4 Co 123.7(3)
C2 C3 C4 C1 0.74(16)
C31 C3 C4 C1 167.1(2)
Co C3 C4 C1 -66.12(12)
C2 C3 C4 C41 -171.3(3)
C31 C3 C4 C41 -4.9(4)
Co C3 C4 C41 121.8(3)
C2 C3 C4 Co 66.86(11)
C31 C3 C4 Co -126.7(3)
C1 C4 C41 C42 -134.9(2)
C3 C4 C41 C42 34.4(4)
Co C4 C41 C42 132.3(2)
C1 C4 C41 C46 41.4(3)
C3 C4 C41 C46 -149.3(2)
Co C4 C41 C46 -51.4(3)
C46 C41 C42 C43 1.0(3)
C4 C41 C42 C43 177.3(2)
C41 C42 C43 C44 -0.5(4)
C42 C43 C44 C45 -0.1(3)
C43 C44 C45 C46 0.1(3)
C44 C45 C46 C41 0.4(3)
C42 C41 C46 C45 -1.0(3)
C4 C41 C46 C45 -177.4(2)
C2 C1 Co C4 98.57(17)
C11 C1 Co C4 -128.3(3)
C4 C1 Co C3 -49.33(13)
C2 C1 Co C3 49.24(14)
C11 C1 Co C3 -177.6(2)
C4 C1 Co C2 -98.57(17)
C11 C1 Co C2 133.2(3)
C4 C1 Co C55 169.30(12)
C2 C1 Co C55 -92.13(15)
C11 C1 Co C55 41.0(2)
C4 C1 Co C54 125.86(13)
C2 C1 Co C54 -135.57(14)
C11 C1 Co C54 -2.4(2)
C4 C1 Co C53 84.39(15)
C2 C1 Co C53 -177.04(14)
C11 C1 Co C53 -43.9(3)
C4 C1 Co C52 48.0(4)
C2 C1 Co C52 146.6(3)
C11 C1 Co C52 -80.3(4)
C4 C1 Co C51 -153.3(2)
C2 C1 Co C51 -54.7(3)
C11 C1 Co C51 78.5(3)
C3 C4 Co C1 -99.57(17)
C41 C4 Co C1 126.8(2)
C1 C4 Co C3 99.57(17)
C41 C4 Co C3 -133.6(2)
C1 C4 Co C2 50.12(12)
C3 C4 Co C2 -49.45(13)
C41 C4 Co C2 176.9(2)
C1 C4 Co C55 -34.1(4)
C3 C4 Co C55 -133.6(3)
C41 C4 Co C55 92.8(4)
C1 C4 Co C54 -76.92(16)
C3 C4 Co C54 -176.48(14)
C41 C4 Co C54 49.9(2)
C1 C4 Co C53 -120.51(13)
C3 C4 Co C53 139.92(13)
C41 C4 Co C53 6.3(2)
C1 C4 Co C52 -164.61(13)
C3 C4 Co C52 95.82(15)
C41 C4 Co C52 -37.8(2)
C1 C4 Co C51 155.1(2)
C3 C4 Co C51 55.5(3)
C41 C4 Co C51 -78.1(3)
C2 C3 Co C1 -49.83(12)
C31 C3 Co C1 178.2(3)
C4 C3 Co C1 49.13(13)
C2 C3 Co C4 -98.96(16)
C31 C3 Co C4 129.1(3)
C31 C3 Co C2 -131.9(3)
C4 C3 Co C2 98.96(16)
C2 C3 Co C55 59.8(2)
C31 C3 Co C55 -72.1(3)
C4 C3 Co C55 158.78(15)
C2 C3 Co C54 -80.7(7)
C31 C3 Co C54 147.3(6)
C4 C3 Co C54 18.2(7)
C2 C3 Co C53 -166.18(13)
C31 C3 Co C53 61.9(3)
C4 C3 Co C53 -67.22(18)
C2 C3 Co C52 149.50(12)
C31 C3 Co C52 17.6(3)
C4 C3 Co C52 -111.54(14)
C2 C3 Co C51 104.35(14)
C31 C3 Co C51 -27.6(3)
C4 C3 Co C51 -156.69(13)
C21 C2 Co C1 -128.3(3)
C3 C2 Co C1 99.11(17)
C21 C2 Co C4 -177.8(2)
C3 C2 Co C4 49.62(12)
C1 C2 Co C4 -49.49(13)
C21 C2 Co C3 132.6(2)
C1 C2 Co C3 -99.11(17)
C21 C2 Co C55 -15.5(2)
C3 C2 Co C55 -148.09(12)
C1 C2 Co C55 112.80(13)
C21 C2 Co C54 -59.8(2)
C3 C2 Co C54 167.63(13)
C1 C2 Co C54 68.52(17)
C21 C2 Co C53 -114.1(6)
C3 C2 Co C53 113.3(6)
C1 C2 Co C53 14.2(7)
C21 C2 Co C52 70.4(3)
C3 C2 Co C52 -62.2(2)
C1 C2 Co C52 -161.32(17)
C21 C2 Co C51 30.0(2)
C3 C2 Co C51 -102.54(14)
C1 C2 Co C51 158.35(13)
N57 Pt C51 C52 -178.9(3)
S8 Pt C51 C52 2.5(3)
Cl Pt C51 C52 -153.4(3)
N57 Pt C51 C55 -1.62(15)
S8 Pt C51 C55 179.82(14)
Cl Pt C51 C55 23.9(6)
N57 Pt C51 Co -78.85(14)
S8 Pt C51 Co 102.59(13)
Cl Pt C51 Co -53.3(6)
C1 Co C51 C52 -170.3(2)
C4 Co C51 C52 57.5(3)
C3 Co C51 C52 98.31(15)
C2 Co C51 C52 148.78(14)
C55 Co C51 C52 -118.56(18)
C54 Co C51 C52 -80.85(15)
C53 Co C51 C52 -37.34(14)
C1 Co C51 C55 -51.7(3)
C4 Co C51 C55 176.1(2)
C3 Co C51 C55 -143.13(13)
C2 Co C51 C55 -92.66(15)
C54 Co C51 C55 37.71(14)
C53 Co C51 C55 81.22(14)
C52 Co C51 C55 118.56(18)
C1 Co C51 Pt 51.6(3)
C4 Co C51 Pt -80.6(3)
C3 Co C51 Pt -39.81(19)
C2 Co C51 Pt 10.67(19)
C55 Co C51 Pt 103.3(2)
C54 Co C51 Pt 141.04(18)
C53 Co C51 Pt -175.45(18)
C52 Co C51 Pt -138.1(2)
C55 C51 C52 C53 1.5(2)
Pt C51 C52 C53 178.9(2)
Co C51 C52 C53 58.60(16)
C55 C51 C52 Co -57.10(14)
Pt C51 C52 Co 120.3(2)
C1 Co C52 C51 167.2(3)
C4 Co C52 C51 -154.93(13)
C3 Co C52 C51 -104.47(14)
C2 Co C52 C51 -61.3(2)
C55 Co C52 C51 38.35(13)
C54 Co C52 C51 82.87(15)
C53 Co C52 C51 119.8(2)
C1 Co C52 C53 47.3(4)
C4 Co C52 C53 85.23(16)
C3 Co C52 C53 135.69(14)
C2 Co C52 C53 178.85(19)
C55 Co C52 C53 -81.49(15)
C54 Co C52 C53 -36.97(14)
C51 Co C52 C53 -119.8(2)
C51 C52 C53 C54 -1.1(3)
Co C52 C53 C54 58.95(17)
C51 C52 C53 Co -60.07(16)
C1 Co C53 C54 75.51(16)
C4 Co C53 C54 123.00(13)
C3 Co C53 C54 166.24(13)
C2 Co C53 C54 63.2(6)
C55 Co C53 C54 -39.48(12)
C52 Co C53 C54 -120.25(19)
C51 Co C53 C54 -83.64(14)
C1 Co C53 C52 -164.24(14)
C4 Co C53 C52 -116.75(14)
C3 Co C53 C52 -73.51(18)
C2 Co C53 C52 -176.5(6)
C55 Co C53 C52 80.77(14)
C54 Co C53 C52 120.25(19)
C51 Co C53 C52 36.61(14)
C52 C53 C54 C55 0.3(3)
Co C53 C54 C55 60.34(15)
C52 C53 C54 Co -60.08(17)
C1 Co C54 C53 -124.99(14)
C4 Co C54 C53 -80.14(16)
C3 Co C54 C53 -96.0(7)
C2 Co C54 C53 -167.84(13)
C55 Co C54 C53 116.62(18)
C52 Co C54 C53 36.88(13)
C51 Co C54 C53 79.30(14)
C1 Co C54 C55 118.39(14)
C4 Co C54 C55 163.24(13)
C3 Co C54 C55 147.4(6)
C2 Co C54 C55 75.55(17)
C53 Co C54 C55 -116.62(18)
C52 Co C54 C55 -79.74(14)
C51 Co C54 C55 -37.32(14)
C53 C54 C55 C56 -179.0(3)
Co C54 C55 C56 -117.8(3)
C53 C54 C55 C51 0.7(2)
Co C54 C55 C51 61.93(15)
C53 C54 C55 Co -61.23(16)
C52 C51 C55 C56 178.41(19)
Pt C51 C55 C56 0.2(2)
Co C51 C55 C56 119.53(18)
C52 C51 C55 C54 -1.4(2)
Pt C51 C55 C54 -179.59(14)
Co C51 C55 C54 -60.24(15)
C52 C51 C55 Co 58.88(15)
Pt C51 C55 Co -119.35(12)
C1 Co C55 C56 51.7(2)
C4 Co C55 C56 78.9(4)
C3 Co C55 C56 -38.1(3)
C2 Co C55 C56 2.5(2)
C54 Co C55 C56 133.4(2)
C53 Co C55 C56 172.1(2)
C52 Co C55 C56 -144.2(2)
C51 Co C55 C56 -107.0(2)
C1 Co C55 C54 -81.65(16)
C4 Co C55 C54 -54.5(4)
C3 Co C55 C54 -171.42(16)
C2 Co C55 C54 -130.90(14)
C53 Co C55 C54 38.75(14)
C52 Co C55 C54 82.45(15)
C51 Co C55 C54 119.6(2)
C1 Co C55 C51 158.71(13)
C4 Co C55 C51 -174.2(3)
C3 Co C55 C51 68.9(2)
C2 Co C55 C51 109.45(13)
C54 Co C55 C51 -119.6(2)
C53 Co C55 C51 -80.90(14)
C52 Co C55 C51 -37.20(13)
C54 C55 C56 N57 -177.8(2)
C51 C55 C56 N57 2.5(3)
Co C55 C56 N57 86.5(2)
C54 C55 C56 O60 0.5(4)
C51 C55 C56 O60 -179.2(2)
Co C55 C56 O60 -95.2(3)
O60 C56 N57 C58 -5.9(3)
C55 C56 N57 C58 172.6(2)
O60 C56 N57 Pt 177.60(15)
C55 C56 N57 Pt -3.9(3)
C51 Pt N57 C56 3.02(17)
S8 Pt N57 C56 25.5(10)
Cl Pt N57 C56 -173.36(16)
C51 Pt N57 C58 -172.2(2)
S8 Pt N57 C58 -149.7(8)
Cl Pt N57 C58 11.4(2)
C56 N57 C58 C581 -108.2(2)
Pt N57 C58 C581 67.2(3)
C56 N57 C58 C59 14.8(3)
Pt N57 C58 C59 -169.85(18)
N57 C58 C581 C583 -178.95(19)
C59 C58 C581 C583 67.3(3)
N57 C58 C581 C582 56.7(3)
C59 C58 C581 C582 -57.0(3)
N57 C58 C59 O60 -17.9(2)
C581 C58 C59 O60 102.0(2)
N57 C56 O60 C59 -6.6(3)
C55 C56 O60 C59 175.0(2)
C58 C59 O60 C56 15.5(2)
C51 Pt S8 O8 4.88(12)
N57 Pt S8 O8 -17.4(9)
Cl Pt S8 O8 -178.55(10)
C51 Pt S8 C81 -121.21(11)
N57 Pt S8 C81 -143.5(9)
Cl Pt S8 C81 55.36(9)
C51 Pt S8 C82 129.03(12)
N57 Pt S8 C82 106.7(9)
Cl Pt S8 C82 -54.40(10)
